data_4340508
loop_
_publ_author_name
'Li, Shi-Li'
'Zhang, Xian-Ming'

_publ_section_title
;
 Cu3I7 Trimer and Cu4I8 Tetramer Based Cuprous Iodide Polymorphs for
 Efficient Photocatalysis and Luminescent Sensing: Unveiling Possible
 Hierarchical Assembly Mechanism.
;
_journal_issue 16
_journal_name_full 'Inorganic chemistry'
_journal_page_first 8376
_journal_page_last 8383
_journal_paper_doi 10.1021/ic500822w
_journal_volume 53
_journal_year 2014
_chemical_formula_moiety 'Cu11 I17, C10 H22 N2, C10 H21 N2, C9 H20 N2'
_chemical_formula_sum 'C29 H63 Cu11 I17 N6'
_chemical_formula_weight 3352.09
_chemical_name_systematic
;
 ? 
;
_space_group_crystal_system monoclinic
_space_group_IT_number 14
_space_group_name_Hall '-P 2ybc'
_space_group_name_H-M_alt 'P 1 21/c 1'
_symmetry_space_group_name_Hall '-P 2ybc'
_symmetry_space_group_name_H-M 'P 1 21/c 1'
_atom_sites_solution_hydrogens geom
_atom_sites_solution_primary direct
_atom_sites_solution_secondary difmap
_audit_creation_date 2014-03-16
_audit_creation_method
;
Olex2 1.2
(compiled 2013.12.10 svn.r2850 for OlexSys, GUI svn.r4736)
;
_cell_angle_alpha 90.00
_cell_angle_beta 96.499(2)
_cell_angle_gamma 90.00
_cell_formula_units_Z 4
_cell_length_a 11.3994(3)
_cell_length_b 22.7376(5)
_cell_length_c 26.6703(7)
_cell_measurement_temperature 298(2)
_cell_volume 6868.4(3)
_computing_molecular_graphics 'Olex2 (Dolomanov et al., 2009)'
_computing_publication_material 'Olex2 (Dolomanov et al., 2009)'
_computing_structure_refinement 'SHELXL-97 (Sheldrick, 1997)'
_computing_structure_solution 'SHELXS-97 (Sheldrick, 1990)'
_diffrn_ambient_temperature 298.15
_diffrn_measured_fraction_theta_full 0.999
_diffrn_measured_fraction_theta_max 0.999
_diffrn_radiation_monochromator graphite
_diffrn_radiation_type MoK\a
_diffrn_radiation_wavelength 0.71073
_diffrn_reflns_av_R_equivalents 0.0319
_diffrn_reflns_av_unetI/netI 0.0430
_diffrn_reflns_limit_h_max 14
_diffrn_reflns_limit_h_min -12
_diffrn_reflns_limit_k_max 28
_diffrn_reflns_limit_k_min -22
_diffrn_reflns_limit_l_max 32
_diffrn_reflns_limit_l_min -22
_diffrn_reflns_number 31912
_diffrn_reflns_theta_full 26.00
_diffrn_reflns_theta_max 26.00
_diffrn_reflns_theta_min 2.59
_diffrn_source 'fine-focus sealed tube'
_exptl_absorpt_coefficient_mu 11.000
_exptl_absorpt_correction_T_max 0.2892
_exptl_absorpt_correction_T_min 0.1267
_exptl_absorpt_correction_type multi-scan
_exptl_crystal_density_diffrn 3.242
_exptl_crystal_density_method 'not measured'
_exptl_crystal_F_000 5996
_exptl_crystal_size_max 0.32
_exptl_crystal_size_mid 0.25
_exptl_crystal_size_min 0.15
_refine_diff_density_max 1.527
_refine_diff_density_min -1.332
_refine_diff_density_rms 0.192
_refine_ls_extinction_method none
_refine_ls_goodness_of_fit_ref 1.057
_refine_ls_hydrogen_treatment mixed
_refine_ls_matrix_type full
_refine_ls_number_parameters 578
_refine_ls_number_reflns 13479
_refine_ls_number_restraints 7
_refine_ls_restrained_S_all 1.059
_refine_ls_R_factor_all 0.0581
_refine_ls_R_factor_gt 0.0397
_refine_ls_shift/su_max 0.001
_refine_ls_shift/su_mean 0.000
_refine_ls_structure_factor_coef Fsqd
_refine_ls_weighting_details 'calc w=1/[\s^2^(Fo^2^)+(0.0312P)^2^+23.6996P] where P=(Fo^2^+2Fc^2^)/3'
_refine_ls_weighting_scheme calc
_refine_ls_wR_factor_gt 0.0822
_refine_ls_wR_factor_ref 0.0892
_reflns_number_gt 10454
_reflns_number_total 13479
_reflns_threshold_expression >2sigma(I)
_cod_data_source_file ic500822w_si_002.cif
_cod_data_source_block 1
_cod_depositor_comments
;
The following automatic conversions were performed:

'_exptl_absorpt_correction_type' value 'Multi-scan' changed to
'multi-scan' according to
/usr/data/users/saulius/crontab/automatic-downloads/rss-feeds/ACS/lib/dictionaries/cif_core.dic
dictionary named 'cif_core.dic' version 2.4.2 from 2011-04-26.

Automatic conversion script
Id: cif_fix_values 2281 2013-09-26 08:29:07Z andrius 

 Adding full bibliography for 4340508--4340509.cif.
;
_cod_database_code 4340508
_olex2_refinement_description
;
1. Fixed Uiso
 At 1.2 times of:
  All C(H) groups, All C(H,H) groups
 At 1.5 times of:
  All C(H,H,H) groups
2. Rigid bond restraints
 C11, C12
 with sigma for 1-2 distances of 0.02 and sigma for 1-3 distances of 0.02
3. Uiso/Uaniso restraints and constraints
Uanis(C14) \\sim Ueq: with sigma of 0.01 and sigma for terminal atoms of 0.01
4. Others
 Sof(Cu2A)=1-FVAR(1)
 Sof(Cu2)=FVAR(1)
5.a Secondary CH2 refined with riding coordinates:
 C1(H1A,H1B), C3(H3A,H3B), C4(H4A,H4B), C5(H5A,H5B), C6(H6A,H6B), C7(H7A,H7B),
 C8(H8A,H8B), C9(H9A,H9B), C13(H13A,H13B), C14(H14A,H14B), C15(H15A,H15B),
 C16(H16A,H16B), C17(H17A,H17B), C18(H18A,H18B), C19(H19A,H19B), C21(H21A,H21B),
  C23(H23A,H23B), C24(H24A,H24B), C25(H25A,H25B), C26(H26A,H26B), C27(H27A,
 H27B), C28(H28A,H28B)
5.b Me refined with riding coordinates:
 C2(H2A,H2B,H2C), C10(H10A,H10B,H10C), C12(H12A,H12B,H12C), C20(H20A,H20B,
 H20C), C22(H22A,H22B,H22C), C29(H29A,H29B,H29C)
5.c Aromatic/amide H refined with riding coordinates:
 C11(H11A)
;

loop_
_space_group_symop_id
_space_group_symop_operation_xyz
1 'x, y, z'
2 '-x, y+1/2, -z+1/2'
3 '-x, -y, -z'
4 'x, -y-1/2, z-1/2'

loop_
_atom_site_label
_atom_site_type_symbol
_atom_site_fract_x
_atom_site_fract_y
_atom_site_fract_z
_atom_site_U_iso_or_equiv
_atom_site_adp_type
_atom_site_occupancy
_atom_site_symmetry_multiplicity
_atom_site_calc_flag
_atom_site_refinement_flags
_atom_site_disorder_group
Cu1 Cu 0.47471(13) 0.44291(6) 1.00450(8) 0.0850(5) Uani 1 1 d . .
Cu2 Cu 0.7273(7) 0.5900(3) 0.9773(4) 0.081(2) Uani 0.61(4) 1 d P 1
Cu2A Cu 0.7198(13) 0.6068(17) 0.9704(6) 0.116(5) Uani 0.39(4) 1 d P 2
Cu3 Cu 0.77623(12) 0.64931(5) 0.89010(5) 0.0562(3) Uani 1 1 d . .
Cu4 Cu 0.75088(11) 0.74720(6) 0.82587(5) 0.0560(3) Uani 1 1 d . .
Cu5 Cu 0.58861(12) 0.64696(5) 0.79134(6) 0.0608(4) Uani 1 1 d . .
Cu6 Cu 0.41866(11) 0.68933(5) 0.70722(5) 0.0506(3) Uani 1 1 d . .
Cu7 Cu 0.22836(10) 0.69546(5) 0.61688(5) 0.0478(3) Uani 1 1 d . .
Cu8 Cu 0.25677(11) 0.59491(5) 0.68149(5) 0.0517(3) Uani 1 1 d . .
Cu9 Cu 0.20529(12) 0.48151(5) 0.63173(5) 0.0583(3) Uani 1 1 d . .
Cu10 Cu 0.20355(12) 0.35882(5) 0.62798(5) 0.0583(3) Uani 1 1 d . .
Cu11 Cu 0.01167(10) 0.42195(5) 0.66199(5) 0.0450(3) Uani 1 1 d . .
I1 I 0.38575(6) 0.34928(3) 0.96218(3) 0.04973(16) Uani 1 1 d . .
I3 I 0.93080(5) 0.58856(2) 0.95209(2) 0.04287(15) Uani 1 1 d . .
I4 I 0.55863(5) 0.59689(2) 0.88511(2) 0.03939(14) Uani 1 1 d . .
I5 I 0.76404(6) 0.75805(2) 0.92485(2) 0.04285(15) Uani 1 1 d . .
I6 I 0.82405(5) 0.63844(2) 0.79431(2) 0.03575(13) Uani 1 1 d . .
I7 I 0.52941(5) 0.75741(2) 0.78187(2) 0.03375(13) Uani 1 1 d . .
I8 I 0.48212(5) 0.57840(2) 0.71981(2) 0.03611(13) Uani 1 1 d . .
I9 I 0.44468(5) 0.73467(3) 0.61834(2) 0.04098(14) Uani 1 1 d . .
I10 I 0.18520(4) 0.70069(2) 0.71561(2) 0.03140(12) Uani 1 1 d . .
I11 I 0.08083(5) 0.76021(3) 0.55938(2) 0.04533(15) Uani 1 1 d . .
I12 I 0.22670(5) 0.58470(2) 0.58170(2) 0.03996(14) Uani 1 1 d . .
I13 I 0.11228(5) 0.51357(2) 0.71502(2) 0.04044(14) Uani 1 1 d . .
I14 I 0.39657(5) 0.41987(2) 0.64075(3) 0.05055(17) Uani 1 1 d . .
I15 I 0.03988(5) 0.42119(2) 0.56421(2) 0.03557(13) Uani 1 1 d . .
I16 I 0.09874(5) 0.32344(2) 0.70836(2) 0.04219(15) Uani 1 1 d . .
I17 I -0.21404(5) 0.42414(3) 0.67071(2) 0.04400(15) Uani 1 1 d . .
I18 I 0.68900(5) 0.47325(3) 1.01170(3) 0.04873(16) Uani 1 1 d . .
C1 C 0.8571(9) 0.7225(5) 0.6625(4) 0.058(3) Uani 1 1 d . .
H1A H 0.8783 0.7088 0.6967 0.069 Uiso 1 1 calc R .
H1B H 0.9269 0.7398 0.6509 0.069 Uiso 1 1 calc R .
C2 C 0.7644(11) 0.7681(6) 0.6626(5) 0.084(4) Uani 1 1 d . .
H2A H 0.7933 0.8000 0.6842 0.125 Uiso 1 1 calc R .
H2B H 0.6956 0.7514 0.6747 0.125 Uiso 1 1 calc R .
H2C H 0.7443 0.7826 0.6289 0.125 Uiso 1 1 calc R .
C3 C 0.9270(8) 0.6334(5) 0.6292(5) 0.069(4) Uani 1 1 d . .
H3A H 0.9625 0.6268 0.6635 0.083 Uiso 1 1 calc R .
H3B H 0.9843 0.6532 0.6108 0.083 Uiso 1 1 calc R .
C4 C 0.8909(9) 0.5745(5) 0.6038(6) 0.086(5) Uani 1 1 d . .
H4A H 0.9491 0.5629 0.5818 0.103 Uiso 1 1 calc R .
H4B H 0.8878 0.5444 0.6293 0.103 Uiso 1 1 calc R .
C5 C 0.7749(8) 0.6888(4) 0.5760(3) 0.043(2) Uani 1 1 d . .
H5A H 0.8266 0.7186 0.5645 0.052 Uiso 1 1 calc R .
H5B H 0.6960 0.7051 0.5747 0.052 Uiso 1 1 calc R .
C6 C 0.7742(10) 0.6350(4) 0.5428(4) 0.060(3) Uani 1 1 d . .
H6A H 0.7047 0.6356 0.5181 0.072 Uiso 1 1 calc R .
H6B H 0.8433 0.6353 0.5247 0.072 Uiso 1 1 calc R .
C7 C 0.7243(8) 0.6343(4) 0.6490(3) 0.046(2) Uani 1 1 d . .
H7A H 0.6589 0.6594 0.6556 0.055 Uiso 1 1 calc R .
H7B H 0.7554 0.6157 0.6805 0.055 Uiso 1 1 calc R .
C8 C 0.6813(9) 0.5872(4) 0.6098(4) 0.052(3) Uani 1 1 d . .
H8A H 0.6695 0.5501 0.6266 0.063 Uiso 1 1 calc R .
H8B H 0.6068 0.5991 0.5914 0.063 Uiso 1 1 calc R .
C9 C 0.7543(11) 0.5245(5) 0.5423(5) 0.074(4) Uani 1 1 d . .
H9A H 0.8084 0.5245 0.5167 0.089 Uiso 1 1 calc R .
H9B H 0.7725 0.4906 0.5638 0.089 Uiso 1 1 calc R .
C10 C 0.6374(13) 0.5193(6) 0.5185(6) 0.108(5) Uani 1 1 d . .
H10A H 0.6299 0.4837 0.4991 0.161 Uiso 1 1 calc R .
H10B H 0.6194 0.5524 0.4966 0.161 Uiso 1 1 calc R .
H10C H 0.5835 0.5184 0.5437 0.161 Uiso 1 1 calc R .
C11 C 0.347(2) 0.8288(8) 0.9702(8) 0.176(11) Uani 1 1 d U .
H11A H 0.2970 0.8544 0.9846 0.211 Uiso 1 1 calc R .
C12 C 0.457(2) 0.8362(10) 0.9777(6) 0.179(11) Uani 1 1 d U .
H12A H 0.4743 0.8696 0.9992 0.268 Uiso 1 1 calc R .
H12B H 0.4874 0.8428 0.9460 0.268 Uiso 1 1 calc R .
H12C H 0.4934 0.8018 0.9935 0.268 Uiso 1 1 calc R .
C13 C 0.1701(15) 0.7898(7) 0.9263(6) 0.128(8) Uani 1 1 d . .
H13A H 0.1350 0.7963 0.9573 0.154 Uiso 1 1 calc R .
H13B H 0.1581 0.8249 0.9057 0.154 Uiso 1 1 calc R .
C14 C 0.1137(14) 0.7402(8) 0.8996(7) 0.115(5) Uani 1 1 d U .
H14A H 0.0617 0.7211 0.9210 0.139 Uiso 1 1 calc R .
H14B H 0.0657 0.7542 0.8696 0.139 Uiso 1 1 calc R .
C15 C 0.3136(8) 0.7210(4) 0.9652(4) 0.049(2) Uani 1 1 d . .
H15A H 0.2780 0.7227 0.9965 0.059 Uiso 1 1 calc R .
H15B H 0.3971 0.7126 0.9732 0.059 Uiso 1 1 calc R .
C16 C 0.2561(9) 0.6734(4) 0.9319(4) 0.051(3) Uani 1 1 d . .
H16A H 0.3152 0.6451 0.9242 0.061 Uiso 1 1 calc R .
H16B H 0.1984 0.6529 0.9496 0.061 Uiso 1 1 calc R .
C17 C 0.3527(9) 0.7729(4) 0.8898(4) 0.054(3) Uani 1 1 d . .
H17A H 0.3495 0.8104 0.8723 0.065 Uiso 1 1 calc R .
H17B H 0.4348 0.7614 0.8970 0.065 Uiso 1 1 calc R .
C18 C 0.2872(9) 0.7278(6) 0.8576(4) 0.071(4) Uani 1 1 d . .
H18A H 0.2482 0.7463 0.8275 0.086 Uiso 1 1 calc R .
H18B H 0.3422 0.6989 0.8473 0.086 Uiso 1 1 calc R .
C19 C 0.1297(13) 0.6526(10) 0.8527(5) 0.134(9) Uani 1 1 d . .
H19A H 0.0656 0.6380 0.8703 0.161 Uiso 1 1 calc R .
H19B H 0.0953 0.6710 0.8217 0.161 Uiso 1 1 calc R .
C20 C 0.203(2) 0.6030(9) 0.8403(6) 0.178(13) Uani 1 1 d . .
H20A H 0.1555 0.5754 0.8197 0.266 Uiso 1 1 calc R .
H20B H 0.2360 0.5840 0.8709 0.266 Uiso 1 1 calc R .
H20C H 0.2656 0.6170 0.8222 0.266 Uiso 1 1 calc R .
C21 C 0.5035(16) 0.3982(8) 0.8040(6) 0.130(7) Uani 1 1 d . .
H21A H 0.4913 0.3937 0.7676 0.156 Uiso 1 1 calc R .
H21B H 0.4858 0.3607 0.8188 0.156 Uiso 1 1 calc R .
C22 C 0.4240(14) 0.4399(7) 0.8180(7) 0.122(6) Uani 1 1 d . .
H22A H 0.3449 0.4274 0.8068 0.182 Uiso 1 1 calc R .
H22B H 0.4390 0.4770 0.8029 0.182 Uiso 1 1 calc R .
H22C H 0.4332 0.4439 0.8541 0.182 Uiso 1 1 calc R .
C23 C 0.7059(11) 0.3624(4) 0.8010(4) 0.066(3) Uani 1 1 d . .
H23A H 0.6783 0.3257 0.8140 0.080 Uiso 1 1 calc R .
H23B H 0.6934 0.3611 0.7644 0.080 Uiso 1 1 calc R .
C24 C 0.8321(11) 0.3704(4) 0.8181(5) 0.068(3) Uani 1 1 d . .
H24A H 0.8749 0.3735 0.7888 0.082 Uiso 1 1 calc R .
H24B H 0.8610 0.3359 0.8369 0.082 Uiso 1 1 calc R .
C25 C 0.6551(11) 0.4145(5) 0.8768(4) 0.064(3) Uani 1 1 d . .
H25A H 0.6234 0.3790 0.8903 0.077 Uiso 1 1 calc R .
H25B H 0.6147 0.4482 0.8890 0.077 Uiso 1 1 calc R .
C26 C 0.7899(13) 0.4188(6) 0.8929(5) 0.087(4) Uani 1 1 d . .
H26A H 0.8057 0.4532 0.9142 0.104 Uiso 1 1 calc R .
H26B H 0.8155 0.3844 0.9127 0.104 Uiso 1 1 calc R .
C27 C 0.6879(14) 0.4690(5) 0.8008(4) 0.082(4) Uani 1 1 d . .
H27A H 0.6788 0.4688 0.7642 0.098 Uiso 1 1 calc R .
H27B H 0.6448 0.5024 0.8120 0.098 Uiso 1 1 calc R .
C28 C 0.8160(15) 0.4742(5) 0.8204(7) 0.120(6) Uani 1 1 d . .
H28A H 0.8620 0.4785 0.7921 0.144 Uiso 1 1 calc R .
H28B H 0.8278 0.5093 0.8411 0.144 Uiso 1 1 calc R .
N1 N 0.8184(6) 0.6703(3) 0.6291(3) 0.0423(18) Uani 1 1 d . .
N2 N 0.7739(7) 0.5802(3) 0.5739(3) 0.049(2) Uani 1 1 d . .
N3 N 0.2979(9) 0.7787(3) 0.9382(3) 0.067(3) Uani 1 1 d . .
N4 N 0.1981(7) 0.6981(4) 0.8851(3) 0.053(2) Uani 1 1 d . .
N5 N 0.6394(8) 0.4130(3) 0.8201(3) 0.054(2) Uani 1 1 d . .
N6 N 0.8577(10) 0.4231(4) 0.8501(5) 0.079(3) Uani 1 1 d . .
C29 C 1.023(2) 0.4287(8) 0.8700(9) 0.212(14) Uani 1 1 d . .
H29A H 1.0390 0.4628 0.8908 0.318 Uiso 1 1 calc R .
H29B H 1.0637 0.4318 0.8405 0.318 Uiso 1 1 calc R .
H29C H 1.0494 0.3941 0.8887 0.318 Uiso 1 1 calc R .

loop_
_atom_site_aniso_label
_atom_site_aniso_U_11
_atom_site_aniso_U_22
_atom_site_aniso_U_33
_atom_site_aniso_U_23
_atom_site_aniso_U_13
_atom_site_aniso_U_12
Cu1 0.0584(9) 0.0568(8) 0.1415(17) -0.0230(9) 0.0189(10) -0.0140(7)
Cu2 0.058(3) 0.073(4) 0.124(6) -0.018(2) 0.056(3) -0.009(2)
Cu2A 0.074(5) 0.222(13) 0.059(5) -0.013(7) 0.038(3) 0.046(8)
Cu3 0.0612(8) 0.0478(7) 0.0595(9) -0.0010(6) 0.0063(6) 0.0024(6)
Cu4 0.0531(8) 0.0661(8) 0.0476(8) 0.0024(6) 0.0011(6) -0.0095(6)
Cu5 0.0550(8) 0.0479(7) 0.0793(10) -0.0033(7) 0.0064(7) 0.0026(6)
Cu6 0.0527(8) 0.0453(6) 0.0553(8) 0.0078(6) 0.0127(6) 0.0013(5)
Cu7 0.0433(7) 0.0486(6) 0.0521(8) 0.0007(6) 0.0078(5) -0.0047(5)
Cu8 0.0476(7) 0.0579(7) 0.0488(8) 0.0007(6) 0.0012(6) -0.0068(6)
Cu9 0.0632(9) 0.0476(7) 0.0675(9) 0.0062(6) 0.0217(7) 0.0122(6)
Cu10 0.0613(8) 0.0489(7) 0.0667(9) -0.0054(6) 0.0167(7) -0.0073(6)
Cu11 0.0430(7) 0.0496(6) 0.0429(7) -0.0007(5) 0.0069(5) 0.0023(5)
I1 0.0620(4) 0.0442(3) 0.0457(4) -0.0140(3) 0.0182(3) -0.0011(3)
I3 0.0345(3) 0.0454(3) 0.0505(4) 0.0103(3) 0.0127(3) 0.0011(2)
I4 0.0413(3) 0.0449(3) 0.0326(3) 0.0007(3) 0.0071(2) -0.0112(3)
I5 0.0677(4) 0.0291(3) 0.0320(3) 0.0003(2) 0.0066(3) -0.0033(3)
I6 0.0341(3) 0.0403(3) 0.0328(3) -0.0015(2) 0.0034(2) -0.0011(2)
I7 0.0297(3) 0.0347(3) 0.0357(3) 0.0019(2) -0.0011(2) -0.0024(2)
I8 0.0322(3) 0.0336(3) 0.0407(3) 0.0035(2) -0.0039(2) -0.0007(2)
I9 0.0346(3) 0.0495(3) 0.0399(3) 0.0075(3) 0.0087(2) -0.0093(3)
I10 0.0283(3) 0.0381(3) 0.0279(3) -0.0015(2) 0.0036(2) -0.0030(2)
I11 0.0451(4) 0.0493(3) 0.0440(4) 0.0108(3) 0.0160(3) 0.0076(3)
I12 0.0584(4) 0.0299(3) 0.0323(3) -0.0012(2) 0.0085(3) -0.0020(2)
I13 0.0507(4) 0.0377(3) 0.0341(3) -0.0067(2) 0.0097(3) -0.0102(3)
I14 0.0367(3) 0.0378(3) 0.0763(5) -0.0032(3) 0.0029(3) 0.0016(3)
I15 0.0392(3) 0.0385(3) 0.0301(3) -0.0008(2) 0.0087(2) 0.0025(2)
I16 0.0524(4) 0.0401(3) 0.0353(3) 0.0076(3) 0.0104(3) 0.0150(3)
I17 0.0378(3) 0.0521(3) 0.0447(4) 0.0003(3) 0.0158(3) 0.0008(3)
I18 0.0459(4) 0.0407(3) 0.0621(4) 0.0151(3) 0.0171(3) 0.0022(3)
C1 0.053(7) 0.074(7) 0.042(6) 0.012(5) -0.007(5) -0.027(6)
C2 0.089(10) 0.100(9) 0.056(8) -0.028(7) -0.016(7) 0.007(8)
C3 0.025(5) 0.073(7) 0.108(10) 0.041(7) 0.000(6) 0.001(5)
C4 0.034(6) 0.077(8) 0.151(14) 0.030(9) 0.026(7) 0.017(6)
C5 0.042(5) 0.040(5) 0.048(6) 0.008(4) 0.007(4) 0.001(4)
C6 0.087(8) 0.045(5) 0.052(7) 0.010(5) 0.027(6) 0.011(5)
C7 0.040(5) 0.066(6) 0.030(5) 0.012(5) 0.002(4) -0.010(5)
C8 0.045(6) 0.061(6) 0.055(7) -0.007(5) 0.026(5) -0.009(5)
C9 0.095(10) 0.052(6) 0.084(10) -0.005(6) 0.041(8) 0.004(6)
C10 0.118(13) 0.101(11) 0.098(12) -0.046(9) -0.010(10) 0.021(9)
C11 0.28(3) 0.107(13) 0.17(2) -0.090(14) 0.15(2) -0.105(17)
C12 0.26(3) 0.24(2) 0.049(10) -0.073(12) 0.068(13) -0.15(2)
C13 0.169(16) 0.121(12) 0.117(13) 0.081(11) 0.110(12) 0.119(13)
C14 0.083(8) 0.133(9) 0.131(10) 0.037(8) 0.012(7) 0.040(7)
C15 0.045(6) 0.070(6) 0.035(5) 0.005(5) 0.011(4) 0.009(5)
C16 0.060(7) 0.048(5) 0.041(6) 0.009(5) -0.010(5) 0.007(5)
C17 0.066(7) 0.049(5) 0.054(7) -0.009(5) 0.038(5) -0.008(5)
C18 0.056(7) 0.124(10) 0.037(6) 0.014(7) 0.016(5) -0.041(7)
C19 0.090(12) 0.27(3) 0.036(8) 0.012(11) -0.002(7) -0.125(15)
C20 0.31(3) 0.18(2) 0.038(9) -0.032(11) 0.018(13) -0.18(2)
C21 0.164(18) 0.131(13) 0.086(12) -0.050(11) -0.030(11) 0.043(13)
C22 0.111(13) 0.123(13) 0.127(16) 0.001(12) -0.007(11) 0.023(11)
C23 0.104(10) 0.038(5) 0.058(7) -0.012(5) 0.015(6) -0.009(6)
C24 0.094(9) 0.045(6) 0.072(8) -0.010(6) 0.037(7) 0.011(6)
C25 0.093(9) 0.069(7) 0.032(6) -0.003(5) 0.014(6) 0.008(6)
C26 0.115(12) 0.093(10) 0.050(8) -0.021(7) 0.001(8) 0.027(8)
C27 0.154(13) 0.044(6) 0.050(7) 0.011(5) 0.027(8) 0.051(8)
C28 0.144(15) 0.042(7) 0.183(19) 0.024(9) 0.052(13) -0.009(8)
N1 0.043(5) 0.048(4) 0.036(4) 0.012(4) 0.004(3) -0.008(3)
N2 0.051(5) 0.038(4) 0.062(6) 0.009(4) 0.028(4) 0.008(4)
N3 0.113(8) 0.041(4) 0.058(6) -0.002(4) 0.051(6) -0.007(5)
N4 0.033(4) 0.086(6) 0.039(5) 0.028(4) 0.002(3) -0.010(4)
N5 0.075(6) 0.053(5) 0.034(5) -0.005(4) 0.007(4) 0.006(4)
N6 0.089(8) 0.052(5) 0.098(9) -0.020(6) 0.023(7) 0.004(5)
C29 0.27(3) 0.112(15) 0.22(3) -0.074(16) -0.10(2) 0.021(16)

loop_
_atom_type_symbol
_atom_type_description
_atom_type_scat_dispersion_real
_atom_type_scat_dispersion_imag
_atom_type_scat_source
C C 0.0033 0.0016 'International Tables Vol C Tables 4.2.6.8 and 6.1.1.4'
H H 0.0000 0.0000 'International Tables Vol C Tables 4.2.6.8 and 6.1.1.4'
Cu Cu 0.3201 1.2651 'International Tables Vol C Tables 4.2.6.8 and 6.1.1.4'
I I -0.4742 1.8119 'International Tables Vol C Tables 4.2.6.8 and 6.1.1.4'
N N 0.0061 0.0033 'International Tables Vol C Tables 4.2.6.8 and 6.1.1.4'

loop_
_geom_angle_atom_site_label_1
_geom_angle_atom_site_label_2
_geom_angle_atom_site_label_3
_geom_angle
_geom_angle_site_symmetry_1
_geom_angle_site_symmetry_3
Cu2 Cu1 Cu1 121.1(2) 3_667 3_667
Cu2 Cu1 Cu2A 9.1(7) 3_667 3_667
Cu2 Cu1 I1 60.92(17) 3_667 .
Cu2 Cu1 I18 66.8(2) 3_667 3_667
Cu2 Cu1 I18 164.6(3) 3_667 .
Cu2A Cu1 Cu1 129.3(7) 3_667 3_667
Cu2A Cu1 I18 75.8(8) 3_667 3_667
I1 Cu1 Cu1 147.61(13) . 3_667
I1 Cu1 Cu2A 57.0(5) . 3_667
I1 Cu1 I18 106.70(6) . 3_667
I18 Cu1 Cu1 56.38(6) 3_667 3_667
I18 Cu1 Cu1 61.66(6) . 3_667
I18 Cu1 Cu2A 158.5(6) . 3_667
I18 Cu1 I1 126.25(7) . .
I18 Cu1 I18 118.04(6) . 3_667
Cu1 Cu2 Cu3 125.1(4) 3_667 .
Cu1 Cu2 I1 60.39(17) 3_667 3_667
Cu1 Cu2 I4 69.7(2) 3_667 .
Cu1 Cu2 I18 59.11(15) 3_667 .
Cu3 Cu2 I4 56.9(2) . .
Cu3 Cu2 I18 140.0(3) . .
I1 Cu2 Cu3 115.0(3) 3_667 .
I1 Cu2 I4 99.7(3) 3_667 .
I1 Cu2 I18 101.0(3) 3_667 .
I3 Cu2 Cu1 161.6(3) . 3_667
I3 Cu2 Cu3 60.12(18) . .
I3 Cu2 I1 136.4(3) . 3_667
I3 Cu2 I4 108.4(3) . .
I3 Cu2 I18 104.8(3) . .
I18 Cu2 I4 102.0(2) . .
Cu1 Cu2A I4 71.0(4) 3_667 .
Cu3 Cu2A Cu1 133.4(7) . 3_667
Cu3 Cu2A I3 63.8(4) . .
Cu3 Cu2A I4 62.5(5) . .
I1 Cu2A Cu1 59.9(3) 3_667 3_667
I1 Cu2A Cu3 131.1(16) 3_667 .
I1 Cu2A I3 138.7(7) 3_667 .
I1 Cu2A I4 107.2(7) 3_667 .
I3 Cu2A Cu1 145.0(16) . 3_667
I3 Cu2A I4 112.6(4) . .
Cu2 Cu3 Cu4 150.93(18) . .
Cu2A Cu3 Cu2 6.6(7) . .
Cu2A Cu3 Cu4 144.3(7) . .
Cu2A Cu3 I3 58.9(5) . .
Cu2A Cu3 I4 63.5(4) . .
Cu2A Cu3 I5 91.9(7) . .
Cu2A Cu3 I6 151.6(7) . .
I3 Cu3 Cu2 54.12(19) . .
I3 Cu3 Cu4 143.76(6) . .
I3 Cu3 I4 109.65(5) . .
I3 Cu3 I6 110.61(5) . .
I4 Cu3 Cu2 64.32(18) . .
I4 Cu3 Cu4 106.58(5) . .
I5 Cu3 Cu2 97.81(15) . .
I5 Cu3 Cu4 57.79(4) . .
I5 Cu3 I3 108.91(5) . .
I5 Cu3 I4 109.86(5) . .
I5 Cu3 I6 116.31(5) . .
I6 Cu3 Cu2 145.87(15) . .
I6 Cu3 Cu4 60.62(4) . .
I6 Cu3 I4 101.18(4) . .
Cu3 Cu4 Cu5 66.64(5) . .
Cu3 Cu4 Cu10 116.30(6) . 2_656
Cu10 Cu4 Cu5 152.06(6) 2_656 .
I5 Cu4 Cu3 58.18(4) . .
I5 Cu4 Cu5 109.88(5) . .
I5 Cu4 Cu10 59.76(4) . 2_656
I5 Cu4 I6 113.73(5) . .
I5 Cu4 I7 112.04(5) . .
I5 Cu4 I16 108.38(5) . 2_656
I6 Cu4 Cu3 57.55(4) . .
I6 Cu4 Cu5 55.08(4) . .
I6 Cu4 Cu10 151.85(6) . 2_656
I7 Cu4 Cu3 111.37(5) . .
I7 Cu4 Cu5 54.16(3) . .
I7 Cu4 Cu10 103.29(5) . 2_656
I7 Cu4 I6 104.25(4) . .
I16 Cu4 Cu3 134.30(6) 2_656 .
I16 Cu4 Cu5 141.46(6) 2_656 .
I16 Cu4 Cu10 58.37(4) 2_656 2_656
I16 Cu4 I6 104.39(5) 2_656 .
I16 Cu4 I7 113.88(5) 2_656 .
Cu6 Cu5 Cu4 108.21(5) . .
I4 Cu5 Cu4 99.62(5) . .
I4 Cu5 Cu6 132.38(6) . .
I6 Cu5 Cu4 57.87(4) . .
I6 Cu5 Cu6 127.85(6) . .
I6 Cu5 I4 99.61(5) . .
I7 Cu5 Cu4 56.21(4) . .
I7 Cu5 Cu6 58.11(4) . .
I7 Cu5 I4 114.93(6) . .
I7 Cu5 I6 108.65(5) . .
I7 Cu5 I8 113.88(5) . .
I8 Cu5 Cu4 151.71(7) . .
I8 Cu5 Cu6 55.77(4) . .
I8 Cu5 I4 108.13(5) . .
I8 Cu5 I6 110.73(5) . .
Cu5 Cu6 Cu7 163.53(5) . .
Cu8 Cu6 Cu5 106.68(5) . .
Cu8 Cu6 Cu7 57.64(4) . .
I7 Cu6 Cu5 54.49(4) . .
I7 Cu6 Cu7 141.33(5) . .
I7 Cu6 Cu8 146.72(6) . .
I8 Cu6 Cu5 56.23(3) . .
I8 Cu6 Cu7 107.71(5) . .
I8 Cu6 Cu8 58.20(4) . .
I8 Cu6 I7 110.72(4) . .
I8 Cu6 I10 109.82(4) . .
I9 Cu6 Cu5 132.88(6) . .
I9 Cu6 Cu7 54.17(3) . .
I9 Cu6 Cu8 102.30(5) . .
I9 Cu6 I7 110.26(4) . .
I9 Cu6 I8 115.62(5) . .
I9 Cu6 I10 104.42(4) . .
I10 Cu6 Cu5 122.30(6) . .
I10 Cu6 Cu7 56.26(3) . .
I10 Cu6 Cu8 58.57(4) . .
I10 Cu6 I7 105.34(5) . .
Cu8 Cu7 Cu6 57.77(4) . .
I9 Cu7 Cu6 54.60(3) . .
I9 Cu7 Cu8 102.77(5) . .
I9 Cu7 I10 104.04(4) . .
I9 Cu7 I12 107.09(5) . .
I10 Cu7 Cu6 55.41(3) . .
I10 Cu7 Cu8 58.34(4) . .
I11 Cu7 Cu6 147.59(5) . .
I11 Cu7 Cu8 146.06(5) . .
I11 Cu7 I9 111.17(5) . .
I11 Cu7 I10 111.60(5) . .
I11 Cu7 I12 110.25(5) . .
I12 Cu7 Cu6 102.05(4) . .
I12 Cu7 Cu8 57.10(4) . .
I12 Cu7 I10 112.46(4) . .
Cu6 Cu8 Cu9 149.24(6) . .
Cu7 Cu8 Cu6 64.59(4) . .
Cu7 Cu8 Cu9 115.32(5) . .
I8 Cu8 Cu6 56.63(3) . .
I8 Cu8 Cu7 112.33(5) . .
I8 Cu8 Cu9 100.58(5) . .
I8 Cu8 I10 107.81(4) . .
I8 Cu8 I13 111.86(5) . .
I10 Cu8 Cu6 57.87(4) . .
I10 Cu8 Cu7 58.57(4) . .
I10 Cu8 Cu9 151.04(5) . .
I12 Cu8 Cu6 108.21(5) . .
I12 Cu8 Cu7 58.18(4) . .
I12 Cu8 Cu9 58.15(4) . .
I12 Cu8 I8 112.29(5) . .
I12 Cu8 I10 113.70(5) . .
I12 Cu8 I13 104.96(4) . .
I13 Cu8 Cu6 146.75(6) . .
I13 Cu8 Cu7 135.79(5) . .
I13 Cu8 Cu9 56.47(4) . .
I13 Cu8 I10 106.09(5) . .
Cu10 Cu9 Cu8 153.68(6) . .
Cu10 Cu9 I15 59.22(4) . .
Cu11 Cu9 Cu8 114.92(6) . .
Cu11 Cu9 Cu10 61.44(4) . .
Cu11 Cu9 I15 56.82(4) . .
I12 Cu9 Cu8 55.88(4) . .
I12 Cu9 Cu10 147.56(6) . .
I12 Cu9 Cu11 132.73(5) . .
I12 Cu9 I15 101.37(5) . .
I13 Cu9 Cu8 57.35(4) . .
I13 Cu9 Cu10 107.51(5) . .
I13 Cu9 Cu11 59.28(4) . .
I13 Cu9 I12 103.80(4) . .
I13 Cu9 I15 111.43(5) . .
I14 Cu9 Cu8 108.18(5) . .
I14 Cu9 Cu10 57.52(4) . .
I14 Cu9 Cu11 113.44(5) . .
I14 Cu9 I12 113.08(5) . .
I14 Cu9 I13 118.80(6) . .
I14 Cu9 I15 107.05(5) . .
I15 Cu9 Cu8 143.59(5) . .
Cu4 Cu10 Cu11 114.91(6) 2_646 .
Cu9 Cu10 Cu4 151.22(7) . 2_646
Cu9 Cu10 Cu11 59.18(4) . .
I5 Cu10 Cu4 56.41(4) 2_646 2_646
I5 Cu10 Cu9 148.69(6) 2_646 .
I5 Cu10 Cu11 137.65(6) 2_646 .
I5 Cu10 I15 103.50(5) 2_646 .
I14 Cu10 Cu4 108.09(5) . 2_646
I14 Cu10 Cu9 57.15(4) . .
I14 Cu10 Cu11 111.06(5) . .
I14 Cu10 I5 110.74(5) . 2_646
I14 Cu10 I15 108.03(5) . .
I14 Cu10 I16 120.14(6) . .
I15 Cu10 Cu4 143.19(6) . 2_646
I15 Cu10 Cu9 60.77(4) . .
I15 Cu10 Cu11 56.58(4) . .
I16 Cu10 Cu4 57.61(4) . 2_646
I16 Cu10 Cu9 105.79(5) . .
I16 Cu10 Cu11 58.08(4) . .
I16 Cu10 I5 104.93(4) . 2_646
I16 Cu10 I15 108.25(5) . .
Cu9 Cu11 Cu10 59.38(4) . .
I13 Cu11 Cu9 58.21(4) . .
I13 Cu11 Cu10 105.05(5) . .
I15 Cu11 Cu9 62.10(4) . .
I15 Cu11 Cu10 60.19(4) . .
I15 Cu11 I13 115.26(5) . .
I15 Cu11 I16 111.42(4) . .
I16 Cu11 Cu9 105.93(5) . .
I16 Cu11 Cu10 58.05(4) . .
I16 Cu11 I13 106.77(4) . .
I17 Cu11 Cu9 146.92(5) . .
I17 Cu11 Cu10 146.94(5) . .
I17 Cu11 I13 107.65(4) . .
I17 Cu11 I15 108.47(4) . .
I17 Cu11 I16 106.90(5) . .
Cu1 I1 Cu2 58.69(14) . 3_667
Cu2A I1 Cu1 63.1(6) 3_667 .
Cu2A I1 Cu2 9.5(8) 3_667 3_667
Cu2 I3 Cu2A 9.7(8) . .
Cu2 I3 Cu3 65.8(3) . .
Cu2A I3 Cu3 57.3(7) . .
Cu2A I4 Cu2 7.8(8) . .
Cu2A I4 Cu5 124.3(6) . .
Cu3 I4 Cu2 58.79(14) . .
Cu3 I4 Cu2A 54.0(5) . .
Cu3 I4 Cu5 70.48(4) . .
Cu5 I4 Cu2 129.17(14) . .
Cu3 I5 Cu10 125.85(5) . 2_656
Cu4 I5 Cu3 64.03(4) . .
Cu4 I5 Cu10 63.83(4) . 2_656
Cu3 I6 Cu4 61.84(4) . .
Cu5 I6 Cu3 73.21(5) . .
Cu5 I6 Cu4 67.05(4) . .
Cu4 I7 Cu6 127.59(4) . .
Cu5 I7 Cu4 69.64(4) . .
Cu5 I7 Cu6 67.40(4) . .
Cu5 I8 Cu8 122.22(4) . .
Cu6 I8 Cu5 68.00(4) . .
Cu6 I8 Cu8 65.17(4) . .
Cu7 I9 Cu6 71.22(4) . .
Cu6 I10 Cu7 68.33(4) . .
Cu6 I10 Cu8 63.56(4) . .
Cu8 I10 Cu7 63.10(4) . .
Cu7 I12 Cu9 129.33(5) . .
Cu8 I12 Cu7 64.72(4) . .
Cu8 I12 Cu9 65.97(4) . .
Cu8 I13 Cu11 126.50(4) . .
Cu9 I13 Cu8 66.18(4) . .
Cu9 I13 Cu11 62.51(4) . .
Cu9 I14 Cu10 65.33(4) . .
Cu10 I15 Cu9 60.01(4) . .
Cu11 I15 Cu9 61.09(4) . .
Cu11 I15 Cu10 63.23(4) . .
Cu4 I16 Cu10 64.02(4) 2_646 .
Cu4 I16 Cu11 126.89(5) 2_646 .
Cu10 I16 Cu11 63.87(4) . .
Cu1 I18 Cu1 61.96(6) . 3_667
Cu1 I18 Cu2 54.13(17) 3_667 .
Cu1 I18 Cu2 114.27(19) . .
C2 C1 N1 112.9(8) . .
N1 C3 C4 107.9(8) . .
N2 C4 C3 110.0(8) . .
N1 C5 C6 107.7(7) . .
N2 C6 C5 110.4(8) . .
N1 C7 C8 109.1(7) . .
N2 C8 C7 108.2(7) . .
C10 C9 N2 112.9(10) . .
C12 C11 N3 120(2) . .
C14 C13 N3 110.2(10) . .
N4 C14 C13 112.2(12) . .
N3 C15 C16 109.1(7) . .
N4 C16 C15 110.7(8) . .
C18 C17 N3 109.0(8) . .
N4 C18 C17 111.0(9) . .
C20 C19 N4 112.7(13) . .
C22 C21 N5 115.2(13) . .
C24 C23 N5 108.3(8) . .
C23 C24 N6 113.6(9) . .
N5 C25 C26 106.4(10) . .
N6 C26 C25 112.6(10) . .
C28 C27 N5 109.3(9) . .
N6 C28 C27 111.8(11) . .
C3 N1 C1 104.6(7) . .
C3 N1 C5 110.0(8) . .
C5 N1 C1 112.0(7) . .
C7 N1 C1 113.1(7) . .
C7 N1 C3 108.7(7) . .
C7 N1 C5 108.3(6) . .
C4 N2 C6 108.2(8) . .
C4 N2 C8 108.7(9) . .
C4 N2 C9 107.0(8) . .
C6 N2 C8 108.0(7) . .
C6 N2 C9 113.1(8) . .
C8 N2 C9 111.7(8) . .
C11 N3 C15 112.1(12) . .
C11 N3 C17 113.0(10) . .
C13 N3 C11 106.9(14) . .
C13 N3 C15 108.4(9) . .
C13 N3 C17 109.0(10) . .
C15 N3 C17 107.3(8) . .
C14 N4 C16 106.2(10) . .
C14 N4 C18 110.2(11) . .
C14 N4 C19 107.0(12) . .
C16 N4 C18 109.2(8) . .
C16 N4 C19 112.5(10) . .
C18 N4 C19 111.6(9) . .
C23 N5 C21 105.0(9) . .
C23 N5 C25 110.6(8) . .
C23 N5 C27 108.3(8) . .
C25 N5 C21 106.1(10) . .
C25 N5 C27 108.7(8) . .
C27 N5 C21 118.1(10) . .
C24 N6 C29 109.8(9) . .
C26 N6 C24 108.2(10) . .
C26 N6 C28 108.1(11) . .
C26 N6 C29 112.6(12) . .
C28 N6 C24 107.4(11) . .
C28 N6 C29 110.5(12) . .

loop_
_geom_bond_atom_site_label_1
_geom_bond_atom_site_label_2
_geom_bond_distance
_geom_bond_site_symmetry_2
Cu1 Cu1 2.676(3) 3_667
Cu1 Cu2 2.520(7) 3_667
Cu1 Cu2A 2.64(2) 3_667
Cu1 I1 2.5644(15) .
Cu1 I18 2.6685(17) 3_667
Cu1 I18 2.5246(16) .
Cu2 Cu1 2.520(7) 3_667
Cu2 Cu3 2.799(10) .
Cu2 I1 2.578(8) 3_667
Cu2 I3 2.487(7) .
Cu2 I4 2.950(11) .
Cu2 I18 2.857(8) .
Cu2A Cu1 2.64(2) 3_667
Cu2A Cu3 2.50(2) .
Cu2A I1 2.485(14) 3_667
Cu2A I3 2.541(14) .
Cu2A I4 2.766(16) .
Cu3 Cu4 2.8036(18) .
Cu3 I3 2.6619(14) .
Cu3 I4 2.7416(14) .
Cu3 I5 2.6498(13) .
Cu3 I6 2.6835(15) .
Cu4 Cu5 3.0130(18) .
Cu4 Cu10 2.8430(18) 2_656
Cu4 I5 2.6387(14) .
Cu4 I6 2.7710(15) .
Cu4 I7 2.6709(13) .
Cu4 I16 2.6705(14) 2_656
Cu5 Cu6 2.9548(19) .
Cu5 I4 2.8036(16) .
Cu5 I6 2.6830(14) .
Cu5 I7 2.6053(13) .
Cu5 I8 2.6492(14) .
Cu6 Cu7 3.0574(17) .
Cu6 Cu8 2.8634(17) .
Cu6 I7 2.7176(13) .
Cu6 I8 2.6349(12) .
Cu6 I9 2.6323(14) .
Cu6 I10 2.7082(13) .
Cu7 Cu8 2.8591(17) .
Cu7 I9 2.6182(13) .
Cu7 I10 2.7356(14) .
Cu7 I11 2.6007(13) .
Cu7 I12 2.6869(13) .
Cu8 Cu9 2.9289(18) .
Cu8 I8 2.6816(13) .
Cu8 I10 2.7289(14) .
Cu8 I12 2.6548(14) .
Cu8 I13 2.6958(14) .
Cu9 Cu10 2.7912(17) .
Cu9 Cu11 2.7856(18) .
Cu9 I12 2.7238(13) .
Cu9 I13 2.6690(15) .
Cu9 I14 2.5802(14) .
Cu9 I15 2.8123(15) .
Cu10 Cu4 2.8430(18) 2_646
Cu10 Cu11 2.8489(18) .
Cu10 I5 2.7367(14) 2_646
Cu10 I14 2.5912(14) .
Cu10 I15 2.7687(15) .
Cu10 I16 2.6927(16) .
Cu11 I13 2.6996(12) .
Cu11 I15 2.6633(14) .
Cu11 I16 2.6934(12) .
Cu11 I17 2.6101(13) .
I1 Cu2 2.578(8) 3_667
I1 Cu2A 2.485(14) 3_667
I5 Cu10 2.7367(14) 2_656
I16 Cu4 2.6705(14) 2_646
I18 Cu1 2.6685(17) 3_667
C1 C2 1.481(15) .
C1 N1 1.518(12) .
C3 C4 1.535(16) .
C3 N1 1.496(12) .
C4 N2 1.479(14) .
C5 C6 1.511(13) .
C5 N1 1.508(11) .
C6 N2 1.499(11) .
C7 C8 1.537(13) .
C7 N1 1.493(11) .
C8 N2 1.511(12) .
C9 C10 1.415(16) .
C9 N2 1.523(13) .
C11 C12 1.26(3) .
C11 N3 1.495(18) .
C13 C14 1.45(2) .
C13 N3 1.477(18) .
C14 N4 1.442(17) .
C15 C16 1.503(13) .
C15 N3 1.497(12) .
C16 N4 1.456(10) .
C17 C18 1.483(14) .
C17 N3 1.503(12) .
C18 N4 1.482(11) .
C19 C20 1.46(3) .
C19 N4 1.507(17) .
C21 C22 1.392(19) .
C21 N5 1.596(19) .
C23 C24 1.471(15) .
C23 N5 1.500(12) .
C24 N6 1.481(13) .
C25 C26 1.551(17) .
C25 N5 1.501(12) .
C26 N6 1.452(17) .
C27 C28 1.498(18) .
C27 N5 1.501(14) .
C28 N6 1.458(16) .
N6 C29 1.90(2) .

loop_
_geom_torsion_atom_site_label_1
_geom_torsion_atom_site_label_2
_geom_torsion_atom_site_label_3
_geom_torsion_atom_site_label_4
_geom_torsion
_geom_torsion_site_symmetry_1
_geom_torsion_site_symmetry_4
Cu1 Cu1 I1 Cu2 -103.0(4) 3_667 3_667
Cu1 Cu1 I1 Cu2A -112.7(8) 3_667 3_667
Cu1 Cu1 I18 Cu2 -14.4(2) 3_667 .
Cu1 Cu2 Cu3 Cu2A 66(5) 3_667 .
Cu1 Cu2 Cu3 Cu4 62.6(5) 3_667 .
Cu1 Cu2 Cu3 I3 -159.0(4) 3_667 .
Cu1 Cu2 Cu3 I4 -15.1(2) 3_667 .
Cu1 Cu2 Cu3 I5 93.3(3) 3_667 .
Cu1 Cu2 Cu3 I6 -86.0(5) 3_667 .
Cu1 Cu2 I3 Cu2A 141(5) 3_667 .
Cu1 Cu2 I3 Cu3 112.0(17) 3_667 .
Cu1 Cu2 I4 Cu2A 117(3) 3_667 .
Cu1 Cu2 I4 Cu3 166.9(2) 3_667 .
Cu1 Cu2 I4 Cu5 170.92(6) 3_667 .
Cu1 Cu2 I18 Cu1 15.8(2) 3_667 .
Cu1 Cu2A Cu3 Cu2 -100(6) 3_667 .
Cu1 Cu2A Cu3 Cu4 77(2) 3_667 .
Cu1 Cu2A Cu3 I3 -142(2) 3_667 .
Cu1 Cu2A Cu3 I4 -4.6(13) 3_667 .
Cu1 Cu2A Cu3 I5 106.7(17) 3_667 .
Cu1 Cu2A Cu3 I6 -67(2) 3_667 .
Cu1 Cu2A I3 Cu2 -19(3) 3_667 .
Cu1 Cu2A I3 Cu3 129.2(11) 3_667 .
Cu1 Cu2A I4 Cu2 -57(3) 3_667 .
Cu1 Cu2A I4 Cu3 176.5(10) 3_667 .
Cu1 Cu2A I4 Cu5 171.90(12) 3_667 .
Cu2 Cu1 I1 Cu2A -9.6(8) 3_667 3_667
Cu2 Cu1 I18 Cu1 -104.4(7) 3_667 3_667
Cu2 Cu1 I18 Cu2 -118.9(7) 3_667 .
Cu2 Cu3 Cu4 Cu5 -98.1(4) . .
Cu2 Cu3 Cu4 Cu10 51.2(4) . 2_656
Cu2 Cu3 Cu4 I5 36.6(4) . .
Cu2 Cu3 Cu4 I6 -160.4(4) . .
Cu2 Cu3 Cu4 I7 -66.7(4) . .
Cu2 Cu3 Cu4 I16 121.6(4) . 2_656
Cu2 Cu3 I3 Cu2A -5.5(8) . .
Cu2 Cu3 I4 Cu2A 7.3(8) . .
Cu2 Cu3 I4 Cu5 -176.68(18) . .
Cu2 Cu3 I5 Cu4 -163.0(2) . .
Cu2 Cu3 I5 Cu10 -179.8(2) . 2_656
Cu2 Cu3 I6 Cu4 163.1(4) . .
Cu2 Cu3 I6 Cu5 90.6(4) . .
Cu2A Cu1 I1 Cu2 9.6(8) 3_667 3_667
Cu2A Cu1 I18 Cu1 -126.4(17) 3_667 3_667
Cu2A Cu1 I18 Cu2 -140.8(18) 3_667 .
Cu2A Cu3 Cu4 Cu5 -98.9(7) . .
Cu2A Cu3 Cu4 Cu10 50.5(7) . 2_656
Cu2A Cu3 Cu4 I5 35.9(7) . .
Cu2A Cu3 Cu4 I6 -161.2(7) . .
Cu2A Cu3 Cu4 I7 -67.5(7) . .
Cu2A Cu3 Cu4 I16 120.9(7) . 2_656
Cu2A Cu3 I3 Cu2 5.5(8) . .
Cu2A Cu3 I4 Cu2 -7.3(8) . .
Cu2A Cu3 I4 Cu5 176.0(8) . .
Cu2A Cu3 I5 Cu4 -160.0(4) . .
Cu2A Cu3 I5 Cu10 -176.8(4) . 2_656
Cu2A Cu3 I6 Cu4 156.7(9) . .
Cu2A Cu3 I6 Cu5 84.2(9) . .
Cu3 Cu2 I3 Cu2A 29(3) . .
Cu3 Cu2 I4 Cu2A -50(3) . .
Cu3 Cu2 I4 Cu5 4.0(2) . .
Cu3 Cu2 I18 Cu1 -109.2(6) . 3_667
Cu3 Cu2 I18 Cu1 -93.5(5) . .
Cu3 Cu2A I3 Cu2 -149(4) . .
Cu3 Cu2A I4 Cu2 126(3) . .
Cu3 Cu2A I4 Cu5 -4.6(9) . .
Cu3 Cu4 Cu5 Cu6 170.50(7) . .
Cu3 Cu4 Cu5 I4 29.65(5) . .
Cu3 Cu4 Cu5 I6 -65.71(4) . .
Cu3 Cu4 Cu5 I7 143.29(6) . .
Cu3 Cu4 Cu5 I8 -139.17(12) . .
Cu3 Cu4 I5 Cu10 164.86(5) . 2_656
Cu3 Cu4 I6 Cu5 82.58(5) . .
Cu3 Cu4 I7 Cu5 -36.11(6) . .
Cu3 Cu4 I7 Cu6 -72.69(7) . .
Cu4 Cu3 I3 Cu2 146.9(2) . .
Cu4 Cu3 I3 Cu2A 141.4(8) . .
Cu4 Cu3 I4 Cu2 -150.31(18) . .
Cu4 Cu3 I4 Cu2A -143.0(8) . .
Cu4 Cu3 I4 Cu5 33.01(5) . .
Cu4 Cu3 I5 Cu10 -16.81(6) . 2_656
Cu4 Cu3 I6 Cu5 -72.51(4) . .
Cu4 Cu5 Cu6 Cu7 167.6(2) . .
Cu4 Cu5 Cu6 Cu8 -175.72(6) . .
Cu4 Cu5 Cu6 I7 -26.58(5) . .
Cu4 Cu5 Cu6 I8 153.82(7) . .
Cu4 Cu5 Cu6 I9 58.71(9) . .
Cu4 Cu5 Cu6 I10 -112.76(6) . .
Cu4 Cu5 I4 Cu2 -33.2(2) . .
Cu4 Cu5 I4 Cu2A -25.6(8) . .
Cu4 Cu5 I4 Cu3 -29.52(5) . .
Cu4 Cu5 I6 Cu3 65.95(4) . .
Cu4 Cu5 I7 Cu6 149.23(5) . .
Cu4 Cu5 I8 Cu6 -62.19(12) . .
Cu4 Cu5 I8 Cu8 -99.99(12) . .
Cu4 Cu10 Cu11 Cu9 148.02(7) 2_646 .
Cu4 Cu10 Cu11 I13 110.50(6) 2_646 .
Cu4 Cu10 Cu11 I15 -138.69(6) 2_646 .
Cu4 Cu10 Cu11 I16 9.87(5) 2_646 .
Cu4 Cu10 Cu11 I17 -60.86(12) 2_646 .
Cu4 Cu10 I14 Cu9 -152.46(7) 2_646 .
Cu4 Cu10 I15 Cu9 158.22(12) 2_646 .
Cu4 Cu10 I15 Cu11 87.74(10) 2_646 .
Cu4 Cu10 I16 Cu11 -169.39(5) 2_646 .
Cu5 Cu4 I5 Cu3 43.90(5) . .
Cu5 Cu4 I5 Cu10 -151.24(6) . 2_656
Cu5 Cu4 I6 Cu3 -82.58(5) . .
Cu5 Cu4 I7 Cu6 -36.58(6) . .
Cu5 Cu6 Cu7 Cu8 19.0(2) . .
Cu5 Cu6 Cu7 I9 -121.2(2) . .
Cu5 Cu6 Cu7 I10 90.4(2) . .
Cu5 Cu6 Cu7 I11 165.81(17) . .
Cu5 Cu6 Cu7 I12 -18.7(2) . .
Cu5 Cu6 Cu8 Cu7 -174.47(6) . .
Cu5 Cu6 Cu8 Cu9 -77.14(12) . .
Cu5 Cu6 Cu8 I8 -29.73(5) . .
Cu5 Cu6 Cu8 I10 118.08(6) . .
Cu5 Cu6 Cu8 I12 -134.88(5) . .
Cu5 Cu6 Cu8 I13 49.24(12) . .
Cu5 Cu6 I7 Cu4 37.24(6) . .
Cu5 Cu6 I8 Cu8 145.15(6) . .
Cu5 Cu6 I9 Cu7 160.68(8) . .
Cu5 Cu6 I10 Cu7 -160.41(6) . .
Cu5 Cu6 I10 Cu8 -90.66(6) . .
Cu6 Cu5 I4 Cu2 -158.9(2) . .
Cu6 Cu5 I4 Cu2A -151.3(8) . .
Cu6 Cu5 I4 Cu3 -155.24(8) . .
Cu6 Cu5 I6 Cu3 154.76(7) . .
Cu6 Cu5 I6 Cu4 88.82(7) . .
Cu6 Cu5 I7 Cu4 -149.23(5) . .
Cu6 Cu5 I8 Cu8 -37.81(6) . .
Cu6 Cu7 Cu8 Cu9 -145.86(7) . .
Cu6 Cu7 Cu8 I8 -31.41(5) . .
Cu6 Cu7 Cu8 I10 66.44(4) . .
Cu6 Cu7 Cu8 I12 -134.57(5) . .
Cu6 Cu7 Cu8 I13 147.09(9) . .
Cu6 Cu7 I10 Cu8 -70.38(4) . .
Cu6 Cu7 I12 Cu8 38.04(5) . .
Cu6 Cu7 I12 Cu9 52.28(7) . .
Cu6 Cu8 Cu9 Cu10 87.32(19) . .
Cu6 Cu8 Cu9 Cu11 162.86(10) . .
Cu6 Cu8 Cu9 I12 -71.05(11) . .
Cu6 Cu8 Cu9 I13 148.03(12) . .
Cu6 Cu8 Cu9 I14 34.96(13) . .
Cu6 Cu8 Cu9 I15 -129.89(11) . .
Cu6 Cu8 I8 Cu5 38.77(6) . .
Cu6 Cu8 I10 Cu7 77.88(4) . .
Cu6 Cu8 I12 Cu7 -42.64(5) . .
Cu6 Cu8 I12 Cu9 149.39(6) . .
Cu6 Cu8 I13 Cu9 -150.40(11) . .
Cu6 Cu8 I13 Cu11 -167.74(9) . .
Cu7 Cu6 Cu8 Cu9 97.33(12) . .
Cu7 Cu6 Cu8 I8 144.74(5) . .
Cu7 Cu6 Cu8 I10 -67.45(4) . .
Cu7 Cu6 Cu8 I12 39.58(4) . .
Cu7 Cu6 Cu8 I13 -136.29(11) . .
Cu7 Cu6 I7 Cu4 -149.13(8) . .
Cu7 Cu6 I7 Cu5 173.62(10) . .
Cu7 Cu6 I8 Cu5 -175.94(6) . .
Cu7 Cu6 I8 Cu8 -30.79(5) . .
Cu7 Cu6 I10 Cu8 69.74(4) . .
Cu7 Cu8 Cu9 Cu10 169.66(12) . .
Cu7 Cu8 Cu9 Cu11 -114.79(7) . .
Cu7 Cu8 Cu9 I12 11.30(5) . .
Cu7 Cu8 Cu9 I13 -129.63(6) . .
Cu7 Cu8 Cu9 I14 117.30(6) . .
Cu7 Cu8 Cu9 I15 -47.55(12) . .
Cu7 Cu8 I8 Cu5 73.08(7) . .
Cu7 Cu8 I8 Cu6 34.31(5) . .
Cu7 Cu8 I10 Cu6 -77.88(4) . .
Cu7 Cu8 I12 Cu9 -167.97(5) . .
Cu7 Cu8 I13 Cu9 93.13(8) . .
Cu7 Cu8 I13 Cu11 75.79(9) . .
Cu8 Cu6 Cu7 I9 -140.23(6) . .
Cu8 Cu6 Cu7 I10 71.40(4) . .
Cu8 Cu6 Cu7 I11 146.80(11) . .
Cu8 Cu6 Cu7 I12 -37.70(5) . .
Cu8 Cu6 I7 Cu4 100.83(10) . .
Cu8 Cu6 I7 Cu5 63.59(10) . .
Cu8 Cu6 I8 Cu5 -145.15(6) . .
Cu8 Cu6 I9 Cu7 33.58(5) . .
Cu8 Cu6 I10 Cu7 -69.74(4) . .
Cu8 Cu7 I9 Cu6 -33.70(5) . .
Cu8 Cu7 I10 Cu6 70.38(4) . .
Cu8 Cu7 I12 Cu9 14.24(6) . .
Cu8 Cu9 Cu10 Cu4 2.8(2) . 2_646
Cu8 Cu9 Cu10 Cu11 88.95(15) . .
Cu8 Cu9 Cu10 I5 -138.59(13) . 2_646
Cu8 Cu9 Cu10 I14 -63.10(14) . .
Cu8 Cu9 Cu10 I15 155.31(15) . .
Cu8 Cu9 Cu10 I16 52.91(16) . .
Cu8 Cu9 Cu11 Cu10 -150.73(7) . .
Cu8 Cu9 Cu11 I13 -14.52(5) . .
Cu8 Cu9 Cu11 I15 139.16(6) . .
Cu8 Cu9 Cu11 I16 -114.67(5) . .
Cu8 Cu9 Cu11 I17 58.14(13) . .
Cu8 Cu9 I12 Cu7 -14.10(6) . .
Cu8 Cu9 I13 Cu11 164.33(5) . .
Cu8 Cu9 I14 Cu10 155.40(7) . .
Cu8 Cu9 I15 Cu10 -161.81(11) . .
Cu8 Cu9 I15 Cu11 -87.79(10) . .
Cu9 Cu8 I8 Cu5 -163.75(5) . .
Cu9 Cu8 I8 Cu6 157.48(6) . .
Cu9 Cu8 I10 Cu6 -163.91(13) . .
Cu9 Cu8 I10 Cu7 -86.03(12) . .
Cu9 Cu8 I12 Cu7 167.97(5) . .
Cu9 Cu8 I13 Cu11 -17.34(5) . .
Cu9 Cu10 Cu11 I13 -37.52(5) . .
Cu9 Cu10 Cu11 I15 73.29(4) . .
Cu9 Cu10 Cu11 I16 -138.16(5) . .
Cu9 Cu10 Cu11 I17 151.12(11) . .
Cu9 Cu10 I15 Cu11 -70.48(5) . .
Cu9 Cu10 I16 Cu4 -154.07(6) . 2_646
Cu9 Cu10 I16 Cu11 36.54(5) . .
Cu9 Cu11 I13 Cu8 17.90(6) . .
Cu9 Cu11 I15 Cu10 68.84(4) . .
Cu9 Cu11 I16 Cu4 -48.60(7) . 2_646
Cu9 Cu11 I16 Cu10 -36.66(5) . .
Cu10 Cu4 Cu5 Cu6 68.04(15) 2_656 .
Cu10 Cu4 Cu5 I4 -72.81(13) 2_656 .
Cu10 Cu4 Cu5 I6 -168.17(13) 2_656 .
Cu10 Cu4 Cu5 I7 40.83(13) 2_656 .
Cu10 Cu4 Cu5 I8 118.38(15) 2_656 .
Cu10 Cu4 I5 Cu3 -164.86(5) 2_656 .
Cu10 Cu4 I6 Cu3 85.67(13) 2_656 .
Cu10 Cu4 I6 Cu5 168.25(14) 2_656 .
Cu10 Cu4 I7 Cu5 -161.65(7) 2_656 .
Cu10 Cu4 I7 Cu6 161.77(5) 2_656 .
Cu10 Cu9 Cu11 I13 136.21(5) . .
Cu10 Cu9 Cu11 I15 -70.11(4) . .
Cu10 Cu9 Cu11 I16 36.06(5) . .
Cu10 Cu9 Cu11 I17 -151.13(11) . .
Cu10 Cu9 I12 Cu7 -176.35(9) . .
Cu10 Cu9 I12 Cu8 -162.26(12) . .
Cu10 Cu9 I13 Cu8 156.08(6) . .
Cu10 Cu9 I13 Cu11 -39.60(5) . .
Cu10 Cu9 I15 Cu11 74.02(5) . .
Cu10 Cu11 I13 Cu8 55.98(7) . .
Cu10 Cu11 I13 Cu9 38.07(5) . .
Cu10 Cu11 I15 Cu9 -68.84(4) . .
Cu10 Cu11 I16 Cu4 -11.94(6) . 2_646
Cu11 Cu9 Cu10 Cu4 -86.14(14) . 2_646
Cu11 Cu9 Cu10 I5 132.46(12) . 2_646
Cu11 Cu9 Cu10 I14 -152.05(6) . .
Cu11 Cu9 Cu10 I15 66.35(4) . .
Cu11 Cu9 Cu10 I16 -36.04(5) . .
Cu11 Cu9 I12 Cu7 79.75(9) . .
Cu11 Cu9 I12 Cu8 93.84(8) . .
Cu11 Cu9 I13 Cu8 -164.33(5) . .
Cu11 Cu9 I14 Cu10 26.66(6) . .
Cu11 Cu9 I15 Cu10 -74.02(5) . .
Cu11 Cu10 I14 Cu9 -25.55(6) . .
Cu11 Cu10 I15 Cu9 70.48(5) . .
Cu11 Cu10 I16 Cu4 169.39(5) . 2_646
I1 Cu1 I18 Cu1 142.58(16) . 3_667
I1 Cu1 I18 Cu2 128.1(2) . .
I1 Cu2 Cu3 Cu2A -4(4) 3_667 .
I1 Cu2 Cu3 Cu4 -7.6(6) 3_667 .
I1 Cu2 Cu3 I3 130.8(4) 3_667 .
I1 Cu2 Cu3 I4 -85.3(3) 3_667 .
I1 Cu2 Cu3 I5 23.1(3) 3_667 .
I1 Cu2 Cu3 I6 -156.25(12) 3_667 .
I1 Cu2 I3 Cu2A -67(3) 3_667 .
I1 Cu2 I3 Cu3 -95.9(6) 3_667 .
I1 Cu2 I4 Cu2A 64(3) 3_667 .
I1 Cu2 I4 Cu3 113.6(2) 3_667 .
I1 Cu2 I4 Cu5 117.63(17) 3_667 .
I1 Cu2 I18 Cu1 45.30(19) 3_667 3_667
I1 Cu2 I18 Cu1 61.1(3) 3_667 .
I1 Cu2A Cu3 Cu2 175(5) 3_667 .
I1 Cu2A Cu3 Cu4 -7.9(14) 3_667 .
I1 Cu2A Cu3 I3 132.9(11) 3_667 .
I1 Cu2A Cu3 I4 -89.4(8) 3_667 .
I1 Cu2A Cu3 I5 21.9(8) 3_667 .
I1 Cu2A Cu3 I6 -151.7(7) 3_667 .
I1 Cu2A I3 Cu2 88(3) 3_667 .
I1 Cu2A I3 Cu3 -123(3) 3_667 .
I1 Cu2A I4 Cu2 -106(3) 3_667 .
I1 Cu2A I4 Cu3 127.9(16) 3_667 .
I1 Cu2A I4 Cu5 123.3(8) 3_667 .
I3 Cu2 Cu3 Cu2A -134(5) . .
I3 Cu2 Cu3 Cu4 -138.4(3) . .
I3 Cu2 Cu3 I4 143.94(16) . .
I3 Cu2 Cu3 I5 -107.73(11) . .
I3 Cu2 Cu3 I6 73.0(3) . .
I3 Cu2 I4 Cu2A -82(3) . .
I3 Cu2 I4 Cu3 -32.54(15) . .
I3 Cu2 I4 Cu5 -28.5(3) . .
I3 Cu2 I18 Cu1 -154.4(2) . .
I3 Cu2 I18 Cu1 -170.1(4) . 3_667
I3 Cu2A Cu3 Cu2 42(4) . .
I3 Cu2A Cu3 Cu4 -140.8(4) . .
I3 Cu2A Cu3 I4 137.7(7) . .
I3 Cu2A Cu3 I5 -111.0(4) . .
I3 Cu2A Cu3 I6 75.4(7) . .
I3 Cu2A I4 Cu2 85(3) . .
I3 Cu2A I4 Cu3 -40.9(8) . .
I3 Cu2A I4 Cu5 -45.4(17) . .
I3 Cu3 Cu4 Cu5 147.46(11) . .
I3 Cu3 Cu4 Cu10 -63.22(12) . 2_656
I3 Cu3 Cu4 I5 -77.80(10) . .
I3 Cu3 Cu4 I6 85.13(10) . .
I3 Cu3 Cu4 I7 178.82(8) . .
I3 Cu3 Cu4 I16 7.20(15) . 2_656
I3 Cu3 I4 Cu2 30.43(17) . .
I3 Cu3 I4 Cu2A 37.8(8) . .
I3 Cu3 I4 Cu5 -146.25(6) . .
I3 Cu3 I5 Cu4 142.36(6) . .
I3 Cu3 I5 Cu10 125.55(6) . 2_656
I3 Cu3 I6 Cu4 -141.01(6) . .
I3 Cu3 I6 Cu5 146.48(5) . .
I4 Cu2 Cu3 Cu2A 82(5) . .
I4 Cu2 Cu3 Cu4 77.7(3) . .
I4 Cu2 Cu3 I3 -143.94(16) . .
I4 Cu2 Cu3 I5 108.33(8) . .
I4 Cu2 Cu3 I6 -71.0(3) . .
I4 Cu2 I3 Cu2A 60(3) . .
I4 Cu2 I3 Cu3 31.30(17) . .
I4 Cu2 I18 Cu1 -41.4(3) . .
I4 Cu2 I18 Cu1 -57.22(18) . 3_667
I4 Cu2A Cu3 Cu2 -95(5) . .
I4 Cu2A Cu3 Cu4 81.6(8) . .
I4 Cu2A Cu3 I3 -137.7(7) . .
I4 Cu2A Cu3 I5 111.3(4) . .
I4 Cu2A Cu3 I6 -62.2(10) . .
I4 Cu2A I3 Cu2 -108(4) . .
I4 Cu2A I3 Cu3 40.3(8) . .
I4 Cu3 Cu4 Cu5 -31.36(5) . .
I4 Cu3 Cu4 Cu10 117.95(6) . 2_656
I4 Cu3 Cu4 I5 103.38(5) . .
I4 Cu3 Cu4 I6 -93.70(5) . .
I4 Cu3 Cu4 I7 0.00(7) . .
I4 Cu3 Cu4 I16 -171.62(6) . 2_656
I4 Cu3 I3 Cu2 -34.29(17) . .
I4 Cu3 I3 Cu2A -39.8(8) . .
I4 Cu3 I5 Cu4 -97.53(5) . .
I4 Cu3 I5 Cu10 -114.33(6) . 2_656
I4 Cu3 I6 Cu4 102.86(5) . .
I4 Cu3 I6 Cu5 30.34(4) . .
I4 Cu5 Cu6 Cu7 -69.8(2) . .
I4 Cu5 Cu6 Cu8 -53.15(9) . .
I4 Cu5 Cu6 I7 95.99(7) . .
I4 Cu5 Cu6 I8 -83.61(7) . .
I4 Cu5 Cu6 I9 -178.72(5) . .
I4 Cu5 Cu6 I10 9.82(10) . .
I4 Cu5 I6 Cu3 -29.44(4) . .
I4 Cu5 I6 Cu4 -95.39(5) . .
I4 Cu5 I7 Cu4 84.88(6) . .
I4 Cu5 I7 Cu6 -125.89(6) . .
I4 Cu5 I8 Cu6 129.42(6) . .
I4 Cu5 I8 Cu8 91.62(6) . .
I5 Cu3 Cu4 Cu5 -134.74(5) . .
I5 Cu3 Cu4 Cu10 14.57(5) . 2_656
I5 Cu3 Cu4 I6 162.92(5) . .
I5 Cu3 Cu4 I7 -103.38(6) . .
I5 Cu3 Cu4 I16 85.00(8) . 2_656
I5 Cu3 I3 Cu2 85.96(18) . .
I5 Cu3 I3 Cu2A 80.4(8) . .
I5 Cu3 I4 Cu2 -89.24(18) . .
I5 Cu3 I4 Cu2A -81.9(8) . .
I5 Cu3 I4 Cu5 94.08(5) . .
I5 Cu3 I6 Cu4 -16.09(5) . .
I5 Cu3 I6 Cu5 -88.61(6) . .
I5 Cu4 Cu5 Cu6 130.57(6) . .
I5 Cu4 Cu5 I4 -10.28(6) . .
I5 Cu4 Cu5 I6 -105.63(5) . .
I5 Cu4 Cu5 I7 103.36(6) . .
I5 Cu4 Cu5 I8 -179.09(10) . .
I5 Cu4 I6 Cu3 15.82(5) . .
I5 Cu4 I6 Cu5 98.40(6) . .
I5 Cu4 I7 Cu5 -99.21(6) . .
I5 Cu4 I7 Cu6 -135.79(5) . .
I5 Cu10 Cu11 Cu9 -145.31(10) 2_646 .
I5 Cu10 Cu11 I13 177.17(7) 2_646 .
I5 Cu10 Cu11 I15 -72.02(8) 2_646 .
I5 Cu10 Cu11 I16 76.54(8) 2_646 .
I5 Cu10 Cu11 I17 5.81(17) 2_646 .
I5 Cu10 I14 Cu9 147.45(7) 2_646 .
I5 Cu10 I15 Cu9 -150.74(6) 2_646 .
I5 Cu10 I15 Cu11 138.77(6) 2_646 .
I5 Cu10 I16 Cu4 32.09(4) 2_646 2_646
I5 Cu10 I16 Cu11 -137.31(6) 2_646 .
I6 Cu3 Cu4 Cu5 62.34(4) . .
I6 Cu3 Cu4 Cu10 -148.35(7) . 2_656
I6 Cu3 Cu4 I5 -162.92(5) . .
I6 Cu3 Cu4 I7 93.69(5) . .
I6 Cu3 Cu4 I16 -77.93(8) . 2_656
I6 Cu3 I3 Cu2 -145.03(18) . .
I6 Cu3 I3 Cu2A -150.6(8) . .
I6 Cu3 I4 Cu2 147.27(18) . .
I6 Cu3 I4 Cu2A 154.6(8) . .
I6 Cu3 I4 Cu5 -29.41(4) . .
I6 Cu3 I5 Cu4 16.59(5) . .
I6 Cu3 I5 Cu10 -0.22(8) . 2_656
I6 Cu4 Cu5 Cu6 -123.79(6) . .
I6 Cu4 Cu5 I4 95.36(4) . .
I6 Cu4 Cu5 I7 -151.00(6) . .
I6 Cu4 Cu5 I8 -73.46(12) . .
I6 Cu4 I5 Cu3 -15.71(5) . .
I6 Cu4 I5 Cu10 149.16(6) . 2_656
I6 Cu4 I7 Cu5 24.21(5) . .
I6 Cu4 I7 Cu6 -12.37(7) . .
I6 Cu5 Cu6 Cu7 104.5(2) . .
I6 Cu5 Cu6 Cu8 121.24(7) . .
I6 Cu5 Cu6 I7 -89.62(6) . .
I6 Cu5 Cu6 I8 90.78(7) . .
I6 Cu5 Cu6 I9 -4.33(11) . .
I6 Cu5 Cu6 I10 -175.80(5) . .
I6 Cu5 I4 Cu2 25.6(2) . .
I6 Cu5 I4 Cu2A 33.2(8) . .
I6 Cu5 I4 Cu3 29.25(4) . .
I6 Cu5 I7 Cu4 -25.68(5) . .
I6 Cu5 I7 Cu6 123.56(6) . .
I6 Cu5 I8 Cu6 -122.41(6) . .
I6 Cu5 I8 Cu8 -160.22(5) . .
I7 Cu4 Cu5 Cu6 27.21(5) . .
I7 Cu4 Cu5 I4 -113.64(5) . .
I7 Cu4 Cu5 I6 151.00(6) . .
I7 Cu4 Cu5 I8 77.55(12) . .
I7 Cu4 I5 Cu3 102.21(6) . .
I7 Cu4 I5 Cu10 -92.93(6) . 2_656
I7 Cu4 I6 Cu3 -106.50(6) . .
I7 Cu4 I6 Cu5 -23.92(5) . .
I7 Cu5 Cu6 Cu7 -165.8(2) . .
I7 Cu5 Cu6 Cu8 -149.14(6) . .
I7 Cu5 Cu6 I8 -179.60(6) . .
I7 Cu5 Cu6 I9 85.29(7) . .
I7 Cu5 Cu6 I10 -86.17(6) . .
I7 Cu5 I4 Cu2 -90.3(2) . .
I7 Cu5 I4 Cu2A -82.7(8) . .
I7 Cu5 I4 Cu3 -86.61(5) . .
I7 Cu5 I6 Cu3 91.11(6) . .
I7 Cu5 I6 Cu4 25.16(5) . .
I7 Cu5 I8 Cu6 0.37(5) . .
I7 Cu5 I8 Cu8 -37.43(8) . .
I7 Cu6 Cu7 Cu8 -142.39(10) . .
I7 Cu6 Cu7 I9 77.38(8) . .
I7 Cu6 Cu7 I10 -71.00(8) . .
I7 Cu6 Cu7 I11 4.41(17) . .
I7 Cu6 Cu7 I12 179.90(7) . .
I7 Cu6 Cu8 Cu7 135.98(10) . .
I7 Cu6 Cu8 Cu9 -126.69(12) . .
I7 Cu6 Cu8 I8 -79.28(9) . .
I7 Cu6 Cu8 I10 68.52(9) . .
I7 Cu6 Cu8 I12 175.56(8) . .
I7 Cu6 Cu8 I13 -0.31(17) . .
I7 Cu6 I8 Cu5 -0.35(5) . .
I7 Cu6 I8 Cu8 144.80(6) . .
I7 Cu6 I9 Cu7 -139.46(5) . .
I7 Cu6 I10 Cu7 142.22(5) . .
I7 Cu6 I10 Cu8 -148.03(5) . .
I8 Cu5 Cu6 Cu7 13.8(2) . .
I8 Cu5 Cu6 Cu8 30.46(5) . .
I8 Cu5 Cu6 I7 179.60(6) . .
I8 Cu5 Cu6 I9 -95.11(7) . .
I8 Cu5 Cu6 I10 93.43(6) . .
I8 Cu5 I4 Cu2 141.27(19) . .
I8 Cu5 I4 Cu2A 148.9(8) . .
I8 Cu5 I4 Cu3 144.93(5) . .
I8 Cu5 I6 Cu3 -143.12(6) . .
I8 Cu5 I6 Cu4 150.94(6) . .
I8 Cu5 I7 Cu4 -149.60(7) . .
I8 Cu5 I7 Cu6 -0.36(5) . .
I8 Cu6 Cu7 Cu8 31.00(5) . .
I8 Cu6 Cu7 I9 -109.23(5) . .
I8 Cu6 Cu7 I10 102.39(5) . .
I8 Cu6 Cu7 I11 177.80(9) . .
I8 Cu6 Cu7 I12 -6.71(6) . .
I8 Cu6 Cu8 Cu7 -144.74(5) . .
I8 Cu6 Cu8 Cu9 -47.41(11) . .
I8 Cu6 Cu8 I10 147.80(5) . .
I8 Cu6 Cu8 I12 -105.16(5) . .
I8 Cu6 Cu8 I13 78.97(10) . .
I8 Cu6 I7 Cu4 37.60(7) . .
I8 Cu6 I7 Cu5 0.36(5) . .
I8 Cu6 I9 Cu7 94.01(5) . .
I8 Cu6 I10 Cu7 -98.52(5) . .
I8 Cu6 I10 Cu8 -28.78(5) . .
I8 Cu8 Cu9 Cu10 48.60(16) . .
I8 Cu8 Cu9 Cu11 124.15(6) . .
I8 Cu8 Cu9 I12 -109.77(5) . .
I8 Cu8 Cu9 I13 109.31(5) . .
I8 Cu8 Cu9 I14 -3.76(7) . .
I8 Cu8 Cu9 I15 -168.61(8) . .
I8 Cu8 I10 Cu6 27.87(4) . .
I8 Cu8 I10 Cu7 105.74(5) . .
I8 Cu8 I12 Cu7 -103.23(5) . .
I8 Cu8 I12 Cu9 88.79(5) . .
I8 Cu8 I13 Cu9 -88.37(6) . .
I8 Cu8 I13 Cu11 -105.71(6) . .
I9 Cu6 Cu7 Cu8 140.23(6) . .
I9 Cu6 Cu7 I10 -148.38(5) . .
I9 Cu6 Cu7 I11 -72.97(10) . .
I9 Cu6 Cu7 I12 102.52(5) . .
I9 Cu6 Cu8 Cu7 -32.07(4) . .
I9 Cu6 Cu8 Cu9 65.27(12) . .
I9 Cu6 Cu8 I8 112.68(5) . .
I9 Cu6 Cu8 I10 -99.52(4) . .
I9 Cu6 Cu8 I12 7.52(6) . .
I9 Cu6 Cu8 I13 -168.35(9) . .
I9 Cu6 I7 Cu4 -91.63(6) . .
I9 Cu6 I7 Cu5 -128.88(6) . .
I9 Cu6 I8 Cu5 125.95(6) . .
I9 Cu6 I8 Cu8 -88.89(6) . .
I9 Cu6 I10 Cu7 26.04(4) . .
I9 Cu6 I10 Cu8 95.78(5) . .
I9 Cu7 Cu8 Cu6 32.32(5) . .
I9 Cu7 Cu8 Cu9 -113.54(6) . .
I9 Cu7 Cu8 I8 0.92(7) . .
I9 Cu7 Cu8 I10 98.76(4) . .
I9 Cu7 Cu8 I12 -102.25(5) . .
I9 Cu7 Cu8 I13 179.41(7) . .
I9 Cu7 I10 Cu6 -26.14(4) . .
I9 Cu7 I10 Cu8 -96.52(5) . .
I9 Cu7 I12 Cu8 94.39(5) . .
I9 Cu7 I12 Cu9 108.64(6) . .
I10 Cu6 Cu7 Cu8 -71.40(4) . .
I10 Cu6 Cu7 I9 148.38(5) . .
I10 Cu6 Cu7 I11 75.40(10) . .
I10 Cu6 Cu7 I12 -109.10(5) . .
I10 Cu6 Cu8 Cu7 67.45(4) . .
I10 Cu6 Cu8 Cu9 164.79(12) . .
I10 Cu6 Cu8 I8 -147.80(5) . .
I10 Cu6 Cu8 I12 107.04(5) . .
I10 Cu6 Cu8 I13 -68.84(10) . .
I10 Cu6 I7 Cu4 156.25(5) . .
I10 Cu6 I7 Cu5 119.01(6) . .
I10 Cu6 I8 Cu5 -116.25(6) . .
I10 Cu6 I8 Cu8 28.90(5) . .
I10 Cu6 I9 Cu7 -26.76(4) . .
I10 Cu7 Cu8 Cu6 -66.44(4) . .
I10 Cu7 Cu8 Cu9 147.70(6) . .
I10 Cu7 Cu8 I8 -97.85(5) . .
I10 Cu7 Cu8 I12 158.99(5) . .
I10 Cu7 Cu8 I13 80.65(8) . .
I10 Cu7 I9 Cu6 26.42(4) . .
I10 Cu7 I12 Cu8 -19.28(4) . .
I10 Cu7 I12 Cu9 -5.04(8) . .
I10 Cu8 Cu9 Cu10 -120.00(14) . .
I10 Cu8 Cu9 Cu11 -44.46(14) . .
I10 Cu8 Cu9 I12 81.63(12) . .
I10 Cu8 Cu9 I13 -59.29(12) . .
I10 Cu8 Cu9 I14 -172.36(10) . .
I10 Cu8 Cu9 I15 22.79(19) . .
I10 Cu8 I8 Cu5 10.48(7) . .
I10 Cu8 I8 Cu6 -28.29(5) . .
I10 Cu8 I12 Cu7 19.52(4) . .
I10 Cu8 I12 Cu9 -148.45(6) . .
I10 Cu8 I13 Cu9 154.32(5) . .
I10 Cu8 I13 Cu11 136.98(5) . .
I11 Cu7 Cu8 Cu6 -148.30(11) . .
I11 Cu7 Cu8 Cu9 65.84(12) . .
I11 Cu7 Cu8 I8 -179.71(8) . .
I11 Cu7 Cu8 I10 -81.86(10) . .
I11 Cu7 Cu8 I12 77.13(10) . .
I11 Cu7 Cu8 I13 -1.21(16) . .
I11 Cu7 I9 Cu6 146.67(6) . .
I11 Cu7 I10 Cu6 -146.10(5) . .
I11 Cu7 I10 Cu8 143.52(6) . .
I11 Cu7 I12 Cu8 -144.53(6) . .
I11 Cu7 I12 Cu9 -130.29(6) . .
I12 Cu7 Cu8 Cu6 134.57(5) . .
I12 Cu7 Cu8 Cu9 -11.29(5) . .
I12 Cu7 Cu8 I8 103.16(6) . .
I12 Cu7 Cu8 I10 -158.99(5) . .
I12 Cu7 Cu8 I13 -78.34(8) . .
I12 Cu7 I9 Cu6 -92.84(5) . .
I12 Cu7 I10 Cu6 89.39(5) . .
I12 Cu7 I10 Cu8 19.01(4) . .
I12 Cu8 Cu9 Cu10 158.37(15) . .
I12 Cu8 Cu9 Cu11 -126.09(6) . .
I12 Cu8 Cu9 I13 -140.92(5) . .
I12 Cu8 Cu9 I14 106.01(6) . .
I12 Cu8 Cu9 I15 -58.84(9) . .
I12 Cu8 I8 Cu5 136.49(5) . .
I12 Cu8 I8 Cu6 97.72(5) . .
I12 Cu8 I10 Cu6 -97.31(6) . .
I12 Cu8 I10 Cu7 -19.44(4) . .
I12 Cu8 I13 Cu9 33.66(4) . .
I12 Cu8 I13 Cu11 16.31(7) . .
I12 Cu9 Cu10 Cu4 148.13(12) . 2_646
I12 Cu9 Cu10 Cu11 -125.73(12) . .
I12 Cu9 Cu10 I5 6.7(2) . 2_646
I12 Cu9 Cu10 I14 82.22(11) . .
I12 Cu9 Cu10 I15 -59.37(11) . .
I12 Cu9 Cu10 I16 -161.77(9) . .
I12 Cu9 Cu11 Cu10 143.65(9) . .
I12 Cu9 Cu11 I13 -80.14(7) . .
I12 Cu9 Cu11 I15 73.54(7) . .
I12 Cu9 Cu11 I16 179.71(6) . .
I12 Cu9 Cu11 I17 -7.48(16) . .
I12 Cu9 I13 Cu8 -32.51(4) . .
I12 Cu9 I13 Cu11 131.82(6) . .
I12 Cu9 I14 Cu10 -144.72(7) . .
I12 Cu9 I15 Cu10 151.92(6) . .
I12 Cu9 I15 Cu11 -134.07(5) . .
I13 Cu8 Cu9 Cu10 -60.71(14) . .
I13 Cu8 Cu9 Cu11 14.84(5) . .
I13 Cu8 Cu9 I12 140.92(5) . .
I13 Cu8 Cu9 I14 -113.07(6) . .
I13 Cu8 Cu9 I15 82.08(10) . .
I13 Cu8 I8 Cu5 -105.79(6) . .
I13 Cu8 I8 Cu6 -144.56(6) . .
I13 Cu8 I10 Cu6 147.85(6) . .
I13 Cu8 I10 Cu7 -134.27(5) . .
I13 Cu8 I12 Cu7 135.02(5) . .
I13 Cu8 I12 Cu9 -32.95(4) . .
I13 Cu9 Cu10 Cu4 -47.54(15) . 2_646
I13 Cu9 Cu10 Cu11 38.60(5) . .
I13 Cu9 Cu10 I5 171.06(9) . 2_646
I13 Cu9 Cu10 I14 -113.46(6) . .
I13 Cu9 Cu10 I15 104.95(5) . .
I13 Cu9 Cu10 I16 2.55(7) . .
I13 Cu9 Cu11 Cu10 -136.21(5) . .
I13 Cu9 Cu11 I15 153.68(4) . .
I13 Cu9 Cu11 I16 -100.15(5) . .
I13 Cu9 Cu11 I17 72.66(10) . .
I13 Cu9 I12 Cu7 19.03(8) . .
I13 Cu9 I12 Cu8 33.13(4) . .
I13 Cu9 I14 Cu10 93.27(6) . .
I13 Cu9 I15 Cu10 -98.19(6) . .
I13 Cu9 I15 Cu11 -24.17(4) . .
I13 Cu11 I15 Cu9 24.62(4) . .
I13 Cu11 I15 Cu10 93.47(5) . .
I13 Cu11 I16 Cu4 -109.50(6) . 2_646
I13 Cu11 I16 Cu10 -97.56(5) . .
I14 Cu9 Cu10 Cu4 65.91(13) . 2_646
I14 Cu9 Cu10 Cu11 152.05(6) . .
I14 Cu9 Cu10 I5 -75.49(11) . 2_646
I14 Cu9 Cu10 I15 -141.59(5) . .
I14 Cu9 Cu10 I16 116.01(6) . .
I14 Cu9 Cu11 Cu10 -25.53(5) . .
I14 Cu9 Cu11 I13 110.68(6) . .
I14 Cu9 Cu11 I15 -95.63(6) . .
I14 Cu9 Cu11 I16 10.54(7) . .
I14 Cu9 Cu11 I17 -176.66(8) . .
I14 Cu9 I12 Cu7 -111.05(6) . .
I14 Cu9 I12 Cu8 -96.95(6) . .
I14 Cu9 I13 Cu8 94.05(6) . .
I14 Cu9 I13 Cu11 -101.62(6) . .
I14 Cu9 I15 Cu10 33.24(5) . .
I14 Cu9 I15 Cu11 107.26(6) . .
I14 Cu10 Cu11 Cu9 24.95(5) . .
I14 Cu10 Cu11 I13 -12.57(7) . .
I14 Cu10 Cu11 I15 98.24(6) . .
I14 Cu10 Cu11 I16 -113.20(6) . .
I14 Cu10 Cu11 I17 176.07(8) . .
I14 Cu10 I15 Cu9 -33.29(5) . .
I14 Cu10 I15 Cu11 -103.77(6) . .
I14 Cu10 I16 Cu4 -93.26(6) . 2_646
I14 Cu10 I16 Cu11 97.35(6) . .
I15 Cu9 Cu10 Cu4 -152.49(14) . 2_646
I15 Cu9 Cu10 Cu11 -66.35(4) . .
I15 Cu9 Cu10 I5 66.11(11) . 2_646
I15 Cu9 Cu10 I14 141.59(5) . .
I15 Cu9 Cu10 I16 -102.40(5) . .
I15 Cu9 Cu11 Cu10 70.11(4) . .
I15 Cu9 Cu11 I13 -153.68(4) . .
I15 Cu9 Cu11 I16 106.17(5) . .
I15 Cu9 Cu11 I17 -81.02(10) . .
I15 Cu9 I12 Cu7 134.70(5) . .
I15 Cu9 I12 Cu8 148.80(5) . .
I15 Cu9 I13 Cu8 -140.84(5) . .
I15 Cu9 I13 Cu11 23.49(4) . .
I15 Cu9 I14 Cu10 -33.93(5) . .
I15 Cu10 Cu11 Cu9 -73.29(4) . .
I15 Cu10 Cu11 I13 -110.81(5) . .
I15 Cu10 Cu11 I16 148.56(4) . .
I15 Cu10 Cu11 I17 77.83(10) . .
I15 Cu10 I14 Cu9 34.76(5) . .
I15 Cu10 I16 Cu4 142.11(6) . 2_646
I15 Cu10 I16 Cu11 -27.29(4) . .
I15 Cu11 I13 Cu8 -7.77(7) . .
I15 Cu11 I13 Cu9 -25.67(4) . .
I15 Cu11 I16 Cu4 17.15(7) . 2_646
I15 Cu11 I16 Cu10 29.09(4) . .
I16 Cu4 Cu5 Cu6 -56.74(11) 2_656 .
I16 Cu4 Cu5 I4 162.41(8) 2_656 .
I16 Cu4 Cu5 I6 67.05(9) 2_656 .
I16 Cu4 Cu5 I7 -83.95(9) 2_656 .
I16 Cu4 Cu5 I8 -6.41(18) 2_656 .
I16 Cu4 I5 Cu3 -131.30(6) 2_656 .
I16 Cu4 I5 Cu10 33.56(5) 2_656 2_656
I16 Cu4 I6 Cu3 133.74(5) 2_656 .
I16 Cu4 I6 Cu5 -143.68(6) 2_656 .
I16 Cu4 I7 Cu5 137.34(7) 2_656 .
I16 Cu4 I7 Cu6 100.76(6) 2_656 .
I16 Cu10 Cu11 Cu9 138.16(5) . .
I16 Cu10 Cu11 I13 100.63(5) . .
I16 Cu10 Cu11 I15 -148.56(4) . .
I16 Cu10 Cu11 I17 -70.73(10) . .
I16 Cu10 I14 Cu9 -89.98(6) . .
I16 Cu10 I15 Cu9 98.27(6) . .
I16 Cu10 I15 Cu11 27.79(4) . .
I16 Cu11 I13 Cu8 116.56(5) . .
I16 Cu11 I13 Cu9 98.65(5) . .
I16 Cu11 I15 Cu9 -97.23(5) . .
I16 Cu11 I15 Cu10 -28.39(4) . .
I17 Cu11 I13 Cu8 -128.96(5) . .
I17 Cu11 I13 Cu9 -146.86(6) . .
I17 Cu11 I15 Cu9 145.36(5) . .
I17 Cu11 I15 Cu10 -145.79(5) . .
I17 Cu11 I16 Cu4 135.50(5) . 2_646
I17 Cu11 I16 Cu10 147.44(6) . .
I18 Cu1 I1 Cu2 163.7(3) . 3_667
I18 Cu1 I1 Cu2 -50.3(3) 3_667 3_667
I18 Cu1 I1 Cu2A -60.0(8) 3_667 3_667
I18 Cu1 I1 Cu2A 154.1(8) . 3_667
I18 Cu1 I18 Cu1 0.0 3_667 3_667
I18 Cu1 I18 Cu2 -14.4(2) 3_667 .
I18 Cu2 Cu3 Cu2A 149(5) . .
I18 Cu2 Cu3 Cu4 144.7(3) . .
I18 Cu2 Cu3 I3 -77.0(5) . .
I18 Cu2 Cu3 I4 67.0(5) . .
I18 Cu2 Cu3 I5 175.3(5) . .
I18 Cu2 Cu3 I6 -4.0(8) . .
I18 Cu2 I3 Cu2A 168(4) . .
I18 Cu2 I3 Cu3 139.7(3) . .
I18 Cu2 I4 Cu2A 168(3) . .
I18 Cu2 I4 Cu3 -142.8(3) . .
I18 Cu2 I4 Cu5 -138.78(13) . .
C2 C1 N1 C3 173.3(10) . .
C2 C1 N1 C5 54.2(12) . .
C2 C1 N1 C7 -68.5(11) . .
C3 C4 N2 C6 47.4(13) . .
C3 C4 N2 C8 -69.6(12) . .
C3 C4 N2 C9 169.6(10) . .
C4 C3 N1 C1 170.5(9) . .
C4 C3 N1 C5 -69.1(11) . .
C4 C3 N1 C7 49.3(11) . .
C5 C6 N2 C4 -70.4(11) . .
C5 C6 N2 C8 47.1(11) . .
C5 C6 N2 C9 171.3(9) . .
C6 C5 N1 C1 163.1(8) . .
C6 C5 N1 C3 47.2(10) . .
C6 C5 N1 C7 -71.5(9) . .
C7 C8 N2 C4 47.8(10) . .
C7 C8 N2 C6 -69.3(10) . .
C7 C8 N2 C9 165.7(8) . .
C8 C7 N1 C1 173.5(8) . .
C8 C7 N1 C3 -70.8(10) . .
C8 C7 N1 C5 48.7(9) . .
C10 C9 N2 C4 169.7(12) . .
C10 C9 N2 C6 -71.3(14) . .
C10 C9 N2 C8 50.8(14) . .
C12 C11 N3 C13 -166(2) . .
C12 C11 N3 C15 75(2) . .
C12 C11 N3 C17 -46(3) . .
C13 C14 N4 C16 66.1(15) . .
C13 C14 N4 C18 -52.1(15) . .
C13 C14 N4 C19 -173.6(12) . .
C14 C13 N3 C11 -174.3(13) . .
C14 C13 N3 C15 -53.3(14) . .
C14 C13 N3 C17 63.2(13) . .
C15 C16 N4 C14 -58.0(12) . .
C15 C16 N4 C18 60.8(12) . .
C15 C16 N4 C19 -174.7(10) . .
C16 C15 N3 C11 176.9(12) . .
C16 C15 N3 C13 59.1(12) . .
C16 C15 N3 C17 -58.5(11) . .
C17 C18 N4 C14 60.6(13) . .
C17 C18 N4 C16 -55.7(12) . .
C17 C18 N4 C19 179.3(12) . .
C18 C17 N3 C11 -172.2(15) . .
C18 C17 N3 C13 -53.5(12) . .
C18 C17 N3 C15 63.7(12) . .
C20 C19 N4 C14 -173.0(13) . .
C20 C19 N4 C16 -56.8(15) . .
C20 C19 N4 C18 66.4(16) . .
C22 C21 N5 C23 -179.9(15) . .
C22 C21 N5 C25 62.9(17) . .
C22 C21 N5 C27 -59.2(19) . .
C23 C24 N6 C26 56.6(13) . .
C23 C24 N6 C28 -60.0(14) . .
C23 C24 N6 C29 179.8(12) . .
C24 C23 N5 C21 -175.4(11) . .
C24 C23 N5 C25 -61.4(12) . .
C24 C23 N5 C27 57.6(12) . .
C25 C26 N6 C24 -58.6(13) . .
C25 C26 N6 C28 57.5(14) . .
C25 C26 N6 C29 179.8(9) . .
C26 C25 N5 C21 171.1(10) . .
C26 C25 N5 C23 57.8(11) . .
C26 C25 N5 C27 -60.9(11) . .
C27 C28 N6 C24 55.9(16) . .
C27 C28 N6 C26 -60.7(16) . .
C27 C28 N6 C29 175.7(13) . .
C28 C27 N5 C21 -180.0(12) . .
C28 C27 N5 C23 -61.0(13) . .
C28 C27 N5 C25 59.2(13) . .
N1 C3 C4 N2 17.9(14) . .
N1 C5 C6 N2 20.0(11) . .
N1 C7 C8 N2 18.7(10) . .
N3 C13 C14 N4 -8.9(18) . .
N3 C15 C16 N4 -2.8(12) . .
N3 C17 C18 N4 -6.3(13) . .
N5 C23 C24 N6 2.3(14) . .
N5 C25 C26 N6 2.8(13) . .
N5 C27 C28 N6 2.6(17) . .
